data_1558018
loop_
_publ_author_name
'M\"uller, Matthias'
'Karttunen, Antti J.'
'Buchner, Magnus R.'

_publ_section_title
;
 Speciation of Be2+ in acidic liquid ammonia and formation of tetra- and
 octanuclear beryllium amido clusters
;
_journal_issue 21
_journal_name_full 'Chemical Science'
_journal_page_first 5415
_journal_page_last 5422
_journal_paper_doi 10.1039/D0SC01112F
_journal_volume 11
_journal_year 2020
_chemical_formula_moiety 'C2 H33 Be4 N15 S2'
_chemical_formula_sum 'C2 H33 Be4 N15 S2'
_chemical_formula_weight 367.59
_space_group_crystal_system monoclinic
_space_group_IT_number 14
_space_group_name_Hall '-P 2ybc'
_space_group_name_H-M_alt 'P 1 21/c 1'
_atom_sites_solution_hydrogens difmap
_audit_creation_method SHELXL-2018/3
_audit_update_record
;
2020-02-06 deposited with the CCDC.	2020-05-04 downloaded from the CCDC.
;
_cell_angle_alpha 90
_cell_angle_beta 97.4540(10)
_cell_angle_gamma 90
_cell_formula_units_Z 4
_cell_length_a 9.9563(2)
_cell_length_b 8.58430(10)
_cell_length_c 24.7099(4)
_cell_measurement_reflns_used 24774
_cell_measurement_temperature 100(2)
_cell_measurement_theta_max 159.36
_cell_measurement_theta_min 7.21
_cell_volume 2094.06(6)
_computing_structure_refinement 'SHELXL-2018/3 (Sheldrick, 2018)'
_diffrn_ambient_temperature 100(2)
_diffrn_detector_area_resol_mean 5.81
_diffrn_measured_fraction_theta_full 0.997
_diffrn_measured_fraction_theta_max 0.983
_diffrn_measurement_device_type 'STOE STADIVARI'
_diffrn_measurement_method 'rotation method, \w scans'
_diffrn_radiation_type CuK\a
_diffrn_radiation_wavelength 1.54178
_diffrn_reflns_av_R_equivalents 0.0258
_diffrn_reflns_av_unetI/netI 0.0252
_diffrn_reflns_Laue_measured_fraction_full 0.997
_diffrn_reflns_Laue_measured_fraction_max 0.983
_diffrn_reflns_limit_h_max 9
_diffrn_reflns_limit_h_min -12
_diffrn_reflns_limit_k_max 10
_diffrn_reflns_limit_k_min -10
_diffrn_reflns_limit_l_max 29
_diffrn_reflns_limit_l_min -31
_diffrn_reflns_number 24637
_diffrn_reflns_point_group_measured_fraction_full 0.997
_diffrn_reflns_point_group_measured_fraction_max 0.983
_diffrn_reflns_theta_full 67.679
_diffrn_reflns_theta_max 78.973
_diffrn_reflns_theta_min 3.608
_diffrn_source 'GeniX 3D HF Cu'
_exptl_absorpt_coefficient_mu 2.446
_exptl_absorpt_correction_T_max 0.8966
_exptl_absorpt_correction_T_min 0.2652
_exptl_absorpt_correction_type multi-scan
_exptl_absorpt_process_details
;
STOE LANA, absorption correction by scaling of reflection intensities.
J. Koziskova, F. Hahn, J. Richter, J. Kozisek, "Comparison of different
absorption corrections on the model structure of tetrakis(\m~2~-acetato)-
diaqua-di-copper(II)", Acta Chimica Slovaca, vol. 9, no. 2, 2016, pp. 136 - 140.
Afterwards a spherical absorption correction was performed within STOE LANA.
;
_exptl_crystal_colour colorless
_exptl_crystal_density_diffrn 1.166
_exptl_crystal_description block
_exptl_crystal_F_000 792
_exptl_crystal_size_max 0.05
_exptl_crystal_size_mid 0.03
_exptl_crystal_size_min 0.02
_refine_diff_density_max 0.224
_refine_diff_density_min -0.138
_refine_diff_density_rms 0.035
_refine_ls_extinction_method none
_refine_ls_goodness_of_fit_ref 0.905
_refine_ls_hydrogen_treatment refall
_refine_ls_matrix_type full
_refine_ls_number_parameters 340
_refine_ls_number_reflns 4449
_refine_ls_number_restraints 0
_refine_ls_restrained_S_all 0.905
_refine_ls_R_factor_all 0.0355
_refine_ls_R_factor_gt 0.0239
_refine_ls_shift/su_max 0.002
_refine_ls_shift/su_mean 0.000
_refine_ls_structure_factor_coef Fsqd
_refine_ls_weighting_details 'w=1/[\s^2^(Fo^2^)+(0.0397P)^2^] where P=(Fo^2^+2Fc^2^)/3'
_refine_ls_weighting_scheme calc
_refine_ls_wR_factor_gt 0.0567
_refine_ls_wR_factor_ref 0.0597
_reflns_Friedel_coverage 0.000
_reflns_number_gt 3534
_reflns_number_total 4449
_reflns_threshold_expression 'I > 2\s(I)'
_cod_data_source_file d0sc01112f2.cif
_cod_data_source_block 5_CCDC3
_cod_depositor_comments
;Adding full bibliography for 1558013--1558021.cif.

 Adding full bibliography for 1558013--1558021.cif.
;
_cod_original_sg_symbol_H-M 'P 21/c'
_cod_database_code 1558018
_shelx_shelxl_version_number 2018/3
_shelx_space_group_comment
;
The symmetry employed for this shelxl refinement is uniquely defined
by the following loop, which should always be used as a source of
symmetry information in preference to the above space-group names.
They are only intended as comments.
;

loop_
_space_group_symop_operation_xyz
'x, y, z'
'-x, y+1/2, -z+1/2'
'-x, -y, -z'
'x, -y-1/2, z-1/2'

loop_
_atom_site_label
_atom_site_type_symbol
_atom_site_fract_x
_atom_site_fract_y
_atom_site_fract_z
_atom_site_U_iso_or_equiv
_atom_site_adp_type
_atom_site_occupancy
_atom_site_site_symmetry_order
_atom_site_calc_flag
_atom_site_refinement_flags_posn
_atom_site_refinement_flags_adp
_atom_site_refinement_flags_occupancy
_atom_site_disorder_assembly
_atom_site_disorder_group
S1 S 0.04816(3) 0.19720(4) 0.27429(2) 0.02560(7) Uani 1 1 d . . . . .
S2 S 1.33932(3) 0.79885(3) 0.46356(2) 0.02347(7) Uani 1 1 d . . . . .
N1 N 0.60628(9) 0.53293(11) 0.40233(3) 0.01529(17) Uani 1 1 d . . . . .
N2 N 0.64512(9) 0.74444(10) 0.32009(3) 0.01561(17) Uani 1 1 d . . . . .
N3 N 0.91266(9) 0.79616(10) 0.36936(3) 0.01509(17) Uani 1 1 d . . . . .
N4 N 0.87043(9) 0.58837(11) 0.45247(3) 0.01484(17) Uani 1 1 d . . . . .
N5 N 0.82378(9) 0.49502(10) 0.34267(4) 0.01585(17) Uani 1 1 d . . . . .
N6 N 0.69450(10) 0.83846(10) 0.42877(4) 0.01608(18) Uani 1 1 d . . . . .
N7 N 0.55559(10) 0.43423(11) 0.29071(4) 0.01874(19) Uani 1 1 d . . . . .
N8 N 0.74062(11) 1.05621(11) 0.34507(4) 0.02083(19) Uani 1 1 d . . . . .
N9 N 1.09438(9) 0.53947(11) 0.39248(4) 0.01752(18) Uani 1 1 d . . . . .
N10 N 0.64894(10) 0.63181(11) 0.51423(4) 0.01685(18) Uani 1 1 d . . . . .
N11 N 0.23156(11) 0.44847(12) 0.28418(4) 0.0293(2) Uani 1 1 d . . . . .
N12 N 1.14369(11) 0.80022(12) 0.53620(5) 0.0332(2) Uani 1 1 d . . . . .
N13 N 0.72216(12) 0.32847(15) 0.19132(5) 0.0306(2) Uani 1 1 d . . . . .
N14 N 0.43831(12) 1.14780(14) 0.35501(5) 0.0305(2) Uani 1 1 d . . . . .
N15 N 0.86060(11) 0.84220(12) 0.58096(4) 0.0228(2) Uani 1 1 d . . . . .
C1 C 0.15526(11) 0.34459(14) 0.28023(4) 0.0222(2) Uani 1 1 d . . . . .
C2 C 1.22411(11) 0.79999(12) 0.50612(4) 0.0217(2) Uani 1 1 d . . . . .
Be1 Be 0.65909(14) 0.55323(16) 0.33909(5) 0.0155(2) Uani 1 1 d . . . . .
Be2 Be 0.74740(14) 0.85609(15) 0.36580(5) 0.0153(2) Uani 1 1 d . . . . .
Be3 Be 0.92305(13) 0.60597(15) 0.38950(5) 0.0143(2) Uani 1 1 d . . . . .
Be4 Be 0.70618(14) 0.64746(15) 0.44857(5) 0.0147(2) Uani 1 1 d . . . . .
H1A H 0.5230(15) 0.5578(16) 0.4014(5) 0.029(4) Uiso 1 1 d . . . . .
H1B H 0.6154(15) 0.4363(17) 0.4128(6) 0.032(4) Uiso 1 1 d . . . . .
H7A H 0.5439(15) 0.3420(19) 0.3036(6) 0.036(4) Uiso 1 1 d . . . . .
H7B H 0.4721(15) 0.4711(16) 0.2819(5) 0.027(4) Uiso 1 1 d . . . . .
H7C H 0.5892(14) 0.4216(16) 0.2614(6) 0.031(4) Uiso 1 1 d . . . . .
H2A H 0.5615(15) 0.7730(15) 0.3177(5) 0.026(4) Uiso 1 1 d . . . . .
H2B H 0.6669(14) 0.7576(15) 0.2869(6) 0.026(4) Uiso 1 1 d . . . . .
H8B H 0.6591(16) 1.0933(17) 0.3426(6) 0.034(4) Uiso 1 1 d . . . . .
H8C H 0.7899(15) 1.1153(18) 0.3684(6) 0.035(4) Uiso 1 1 d . . . . .
H9A H 1.1198(15) 0.5380(17) 0.3592(6) 0.035(4) Uiso 1 1 d . . . . .
H9B H 1.1544(15) 0.6009(18) 0.4129(6) 0.035(4) Uiso 1 1 d . . . . .
H9C H 1.1050(16) 0.4440(19) 0.4056(6) 0.041(4) Uiso 1 1 d . . . . .
H4B H 0.9176(14) 0.6439(16) 0.4767(5) 0.025(4) Uiso 1 1 d . . . . .
H4A H 0.8806(14) 0.4959(18) 0.4628(5) 0.027(4) Uiso 1 1 d . . . . .
H10B H 0.5689(14) 0.6734(15) 0.5140(5) 0.023(3) Uiso 1 1 d . . . . .
H10A H 0.6457(14) 0.5332(18) 0.5249(5) 0.032(4) Uiso 1 1 d . . . . .
H5A H 0.8363(15) 0.4004(18) 0.3495(6) 0.036(4) Uiso 1 1 d . . . . .
H5B H 0.8542(15) 0.5033(17) 0.3112(6) 0.033(4) Uiso 1 1 d . . . . .
H6A H 0.6137(17) 0.8732(18) 0.4294(6) 0.038(4) Uiso 1 1 d . . . . .
H3A H 0.9408(15) 0.8084(17) 0.3373(6) 0.037(4) Uiso 1 1 d . . . . .
H3B H 0.9628(15) 0.8558(18) 0.3916(6) 0.038(4) Uiso 1 1 d . . . . .
H15B H 0.8830(16) 0.8479(18) 0.6159(6) 0.039(4) Uiso 1 1 d . . . . .
H15A H 0.8183(17) 0.9308(19) 0.5708(6) 0.044(5) Uiso 1 1 d . . . . .
H15C H 0.9371(17) 0.8459(19) 0.5656(6) 0.044(5) Uiso 1 1 d . . . . .
H10C H 0.7003(16) 0.6835(18) 0.5401(6) 0.039(4) Uiso 1 1 d . . . . .
H6B H 0.7431(16) 0.8961(18) 0.4534(6) 0.038(4) Uiso 1 1 d . . . . .
H8A H 0.7715(16) 1.0679(18) 0.3117(7) 0.043(4) Uiso 1 1 d . . . . .
H14C H 0.4508(19) 1.130(2) 0.3915(8) 0.065(6) Uiso 1 1 d . . . . .
H14B H 0.3770(19) 1.226(2) 0.3496(7) 0.060(5) Uiso 1 1 d . . . . .
H14A H 0.401(2) 1.069(2) 0.3408(8) 0.067(6) Uiso 1 1 d . . . . .
H13B H 0.793(2) 0.383(2) 0.2041(8) 0.065(6) Uiso 1 1 d . . . . .
H13C H 0.7390(18) 0.239(2) 0.2030(7) 0.056(6) Uiso 1 1 d . . . . .
H13A H 0.7248(17) 0.3249(19) 0.1557(7) 0.046(5) Uiso 1 1 d . . . . .

loop_
_atom_site_aniso_label
_atom_site_aniso_U_11
_atom_site_aniso_U_22
_atom_site_aniso_U_33
_atom_site_aniso_U_23
_atom_site_aniso_U_13
_atom_site_aniso_U_12
S1 0.02613(15) 0.03108(15) 0.02020(13) -0.00250(11) 0.00528(10) -0.00038(11)
S2 0.01914(13) 0.02337(14) 0.02823(13) 0.00117(11) 0.00434(10) 0.00113(10)
N1 0.0140(4) 0.0154(4) 0.0163(4) 0.0017(3) 0.0016(3) -0.0016(3)
N2 0.0140(4) 0.0190(4) 0.0137(4) 0.0033(3) 0.0013(3) 0.0007(3)
N3 0.0149(4) 0.0152(4) 0.0153(4) 0.0000(3) 0.0023(3) -0.0023(3)
N4 0.0157(4) 0.0145(4) 0.0137(4) 0.0010(3) -0.0009(3) 0.0000(3)
N5 0.0166(4) 0.0140(4) 0.0169(4) -0.0014(3) 0.0022(3) -0.0004(3)
N6 0.0163(4) 0.0149(4) 0.0174(4) -0.0005(3) 0.0035(3) 0.0006(3)
N7 0.0174(5) 0.0213(5) 0.0170(4) -0.0028(3) 0.0003(4) -0.0032(4)
N8 0.0211(5) 0.0160(5) 0.0260(5) 0.0050(4) 0.0056(4) 0.0012(4)
N9 0.0147(4) 0.0182(5) 0.0195(4) -0.0019(3) 0.0016(3) 0.0007(3)
N10 0.0153(4) 0.0202(5) 0.0149(4) 0.0015(3) 0.0017(3) -0.0003(4)
N11 0.0261(5) 0.0344(6) 0.0289(5) -0.0075(4) 0.0091(4) 0.0013(4)
N12 0.0355(6) 0.0248(5) 0.0420(6) -0.0083(5) 0.0154(5) -0.0053(4)
N13 0.0283(6) 0.0358(6) 0.0283(5) -0.0006(5) 0.0055(4) 0.0071(5)
N14 0.0264(6) 0.0253(6) 0.0419(6) 0.0015(5) 0.0120(5) 0.0012(4)
N15 0.0239(5) 0.0238(5) 0.0205(5) -0.0014(4) 0.0027(4) -0.0018(4)
C1 0.0215(6) 0.0296(6) 0.0161(5) -0.0030(4) 0.0047(4) 0.0077(4)
C2 0.0217(5) 0.0152(5) 0.0277(5) -0.0039(4) 0.0008(4) -0.0018(4)
Be1 0.0153(6) 0.0169(6) 0.0137(5) -0.0009(5) 0.0004(5) -0.0022(5)
Be2 0.0168(6) 0.0131(6) 0.0161(5) 0.0020(5) 0.0027(5) 0.0005(5)
Be3 0.0124(6) 0.0146(6) 0.0158(6) 0.0000(5) 0.0010(5) 0.0004(5)
Be4 0.0160(6) 0.0149(6) 0.0131(5) 0.0008(4) 0.0017(5) -0.0010(5)

loop_
_atom_type_symbol
_atom_type_description
_atom_type_scat_dispersion_real
_atom_type_scat_dispersion_imag
_atom_type_scat_source
C C 0.0181 0.0091 'International Tables Vol C Tables 4.2.6.8 and 6.1.1.4'
H H 0.0000 0.0000 'International Tables Vol C Tables 4.2.6.8 and 6.1.1.4'
Be Be 0.0038 0.0014 'International Tables Vol C Tables 4.2.6.8 and 6.1.1.4'
N N 0.0311 0.0180 'International Tables Vol C Tables 4.2.6.8 and 6.1.1.4'
S S 0.3331 0.5567 'International Tables Vol C Tables 4.2.6.8 and 6.1.1.4'

loop_
_geom_angle_atom_site_label_1
_geom_angle_atom_site_label_2
_geom_angle_atom_site_label_3
_geom_angle
_geom_angle_site_symmetry_1
_geom_angle_site_symmetry_3
_geom_angle_publ_flag
Be1 N1 Be4 109.05(8) . . ?
Be1 N2 Be2 109.65(8) . . ?
Be3 N3 Be2 108.87(8) . . ?
Be4 N4 Be3 109.10(7) . . ?
Be1 N5 Be3 109.82(8) . . ?
Be4 N6 Be2 109.09(8) . . ?
N11 C1 S1 179.54(11) . . ?
N12 C2 S2 179.61(12) . . ?
N5 Be1 N2 109.83(9) . . ?
N5 Be1 N1 109.16(8) . . ?
N2 Be1 N1 108.86(8) . . ?
N5 Be1 N7 109.46(8) . . ?
N2 Be1 N7 110.18(8) . . ?
N1 Be1 N7 109.32(8) . . ?
N2 Be2 N6 108.85(8) . . ?
N2 Be2 N3 110.50(9) . . ?
N6 Be2 N3 109.44(8) . . ?
N2 Be2 N8 110.54(8) . . ?
N6 Be2 N8 109.87(8) . . ?
N3 Be2 N8 107.62(8) . . ?
N3 Be3 N5 109.12(8) . . ?
N3 Be3 N4 109.61(8) . . ?
N5 Be3 N4 110.35(8) . . ?
N3 Be3 N9 109.78(8) . . ?
N5 Be3 N9 108.29(8) . . ?
N4 Be3 N9 109.68(8) . . ?
N4 Be4 N6 109.32(9) . . ?
N4 Be4 N1 109.58(8) . . ?
N6 Be4 N1 110.21(8) . . ?
N4 Be4 N10 110.00(8) . . ?
N6 Be4 N10 108.23(8) . . ?
N1 Be4 N10 109.48(8) . . ?

loop_
_geom_bond_atom_site_label_1
_geom_bond_atom_site_label_2
_geom_bond_distance
_geom_bond_site_symmetry_2
_geom_bond_publ_flag
S1 C1 1.6489(13) . ?
S2 C2 1.6538(12) . ?
N1 Be1 1.7211(15) . ?
N1 Be4 1.7223(16) . ?
N2 Be1 1.7080(16) . ?
N2 Be2 1.7127(16) . ?
N3 Be3 1.7060(16) . ?
N3 Be2 1.7153(16) . ?
N4 Be4 1.7030(16) . ?
N4 Be3 1.7116(15) . ?
N5 Be1 1.7054(16) . ?
N5 Be3 1.7107(15) . ?
N6 Be4 1.7106(15) . ?
N6 Be2 1.7128(16) . ?
N7 Be1 1.7931(16) . ?
N8 Be2 1.7914(16) . ?
N9 Be3 1.7912(16) . ?
N10 Be4 1.7930(16) . ?
N11 C1 1.1673(16) . ?
N12 C2 1.1611(15) . ?

loop_
_geom_hbond_atom_site_label_D
_geom_hbond_atom_site_label_H
_geom_hbond_atom_site_label_A
_geom_hbond_distance_DH
_geom_hbond_distance_HA
_geom_hbond_distance_DA
_geom_hbond_angle_DHA
_geom_hbond_site_symmetry_A
_geom_hbond_publ_flag
N7 H7A N14 0.867(16) 2.417(16) 3.2271(15) 155.7(13) 1_545 yes
N7 H7B N11 0.890(15) 2.411(15) 3.2115(15) 149.9(12) . yes
N7 H7C N13 0.844(15) 2.446(15) 3.2654(15) 164.0(13) . yes
N2 H2B N11 0.882(14) 2.694(14) 3.4690(13) 147.4(11) 2_655 yes
N8 H8B N14 0.866(16) 2.306(16) 3.1511(16) 164.9(13) . yes
N8 H8C N12 0.870(15) 2.473(15) 3.2519(15) 149.4(13) 3_776 yes
N9 H9A N11 0.892(15) 2.408(15) 3.2535(13) 158.4(13) 1_655 yes
N9 H9B S2 0.902(15) 2.691(15) 3.5886(10) 173.6(12) . yes
N9 H9C N15 0.883(16) 2.497(17) 3.3601(14) 166.0(13) 3_766 yes
N4 H4A N12 0.836(15) 2.554(15) 3.3520(14) 160.1(12) 3_766 yes
N10 H10B S2 0.872(14) 2.683(14) 3.4821(10) 152.9(11) 1_455 yes
N10 H10A S2 0.889(15) 2.866(16) 3.7370(10) 166.7(12) 3_766 yes
N5 H5B S1 0.873(15) 2.951(15) 3.7345(10) 150.2(12) 2_655 yes
N6 H6A S2 0.860(16) 3.030(16) 3.7615(10) 144.3(12) 1_455 yes
N3 H3A S1 0.880(15) 2.934(15) 3.7194(9) 149.6(12) 2_655 yes
N15 H15B S1 0.865(16) 2.739(16) 3.5903(10) 168.6(13) 3_666 yes
N15 H15A S2 0.890(17) 2.867(17) 3.7548(11) 175.0(14) 3_776 yes
N15 H15C N12 0.894(17) 2.302(17) 3.1790(15) 166.6(14) . yes
N10 H10C N15 0.884(16) 2.238(17) 3.0855(13) 160.7(14) . yes
N8 H8A N11 0.921(16) 2.579(16) 3.3708(14) 144.4(12) 2_655 yes
N14 H14A N13 0.83(2) 2.48(2) 3.3019(17) 173.1(17) 2_655 yes
N13 H13C N11 0.831(19) 2.525(19) 3.3388(17) 166.5(16) 2_645 yes
N13 H13A S2 0.884(17) 2.942(17) 3.8050(12) 165.7(14) 2_745 yes
